data_7208387
loop_
_publ_author_name
'Inge, A. Ken'
'Sun, Junliang'
'Moraga, Francisca'
'Guo, Bing'
'Zou, Xiaodong'

_publ_section_title
;
 Three low-dimensional open-germanates based on the 44 net
;
_journal_issue 17
_journal_name_full CrystEngComm
_journal_page_first 5465
_journal_paper_doi 10.1039/c2ce25665g
_journal_volume 14
_journal_year 2012
_chemical_formula_sum 'C63.33 H273.22 Ge85 N38 O218'
_chemical_formula_weight 11227.97
_chemical_name_common SU-72
_chemical_name_systematic
;
?
;
_space_group_IT_number 12
_symmetry_cell_setting monoclinic
_symmetry_space_group_name_Hall '-I 2y'
_symmetry_space_group_name_H-M 'I 1 2/m 1'
_atom_sites_solution_hydrogens geom
_atom_sites_solution_primary direct
_atom_sites_solution_secondary difmap
_audit_creation_method SHELXL-97
_cell_angle_alpha 90.00
_cell_angle_beta 96.77(3)
_cell_angle_gamma 90.00
_cell_formula_units_Z 2
_cell_length_a 23.062(5)
_cell_length_b 32.711(7)
_cell_length_c 23.936(5)
_cell_measurement_temperature 100(2)
_cell_volume 17931(7)
_computing_structure_refinement 'SHELXL-97 (Sheldrick, 1997)'
_computing_structure_solution 'SHELXS-97 (Sheldrick, 1990)'
_diffrn_ambient_temperature 100(2)
_diffrn_measured_fraction_theta_full 0.910
_diffrn_measured_fraction_theta_max 0.910
_diffrn_radiation_monochromator graphite
_diffrn_radiation_source 'fine-focus sealed tube'
_diffrn_radiation_wavelength 0.90770
_diffrn_reflns_av_R_equivalents 0.1138
_diffrn_reflns_av_sigmaI/netI 0.0936
_diffrn_reflns_limit_h_max 24
_diffrn_reflns_limit_h_min -24
_diffrn_reflns_limit_k_max 39
_diffrn_reflns_limit_k_min -39
_diffrn_reflns_limit_l_max 28
_diffrn_reflns_limit_l_min -28
_diffrn_reflns_number 110814
_diffrn_reflns_theta_full 33.15
_diffrn_reflns_theta_max 33.15
_diffrn_reflns_theta_min 2.48
_exptl_absorpt_coefficient_mu 13.274
_exptl_absorpt_correction_T_max 1.0000
_exptl_absorpt_correction_T_min 0.5895
_exptl_absorpt_correction_type empirical
_exptl_crystal_colour colorless
_exptl_crystal_density_diffrn 1.857
_exptl_crystal_density_method 'not measured'
_exptl_crystal_description prism
_exptl_crystal_F_000 9352
_exptl_crystal_size_max 0.3
_exptl_crystal_size_mid 0.3
_exptl_crystal_size_min 0.3
_platon_squeeze_details
;
;
_refine_diff_density_max 0.882
_refine_diff_density_min -0.718
_refine_diff_density_rms 0.148
_refine_ls_extinction_method none
_refine_ls_goodness_of_fit_ref 1.073
_refine_ls_hydrogen_treatment constr
_refine_ls_matrix_type full
_refine_ls_number_parameters 713
_refine_ls_number_reflns 15229
_refine_ls_number_restraints 6
_refine_ls_restrained_S_all 1.078
_refine_ls_R_factor_all 0.2361
_refine_ls_R_factor_gt 0.0995
_refine_ls_shift/su_max 0.092
_refine_ls_shift/su_mean 0.004
_refine_ls_structure_factor_coef Fsqd
_refine_ls_weighting_details 'calc w=1/[\s^2^(Fo^2^)+(0.1000P)^2^+0.0000P] where P=(Fo^2^+2Fc^2^)/3'
_refine_ls_weighting_scheme calc
_refine_ls_wR_factor_gt 0.2390
_refine_ls_wR_factor_ref 0.2691
_reflns_number_gt 4094
_reflns_number_total 15229
_reflns_threshold_expression >2sigma(I)
_cod_data_source_file c2ce25665g.txt
_cod_data_source_block SU-73
_cod_original_cell_volume 17931(6)
_cod_original_sg_symbol_H-M 'I 2/m'
_cod_database_code 7208387

loop_
_symmetry_equiv_pos_as_xyz
'x, y, z'
'-x, y, -z'
'x+1/2, y+1/2, z+1/2'
'-x+1/2, y+1/2, -z+1/2'
'-x, -y, -z'
'x, -y, z'
'-x+1/2, -y+1/2, -z+1/2'
'x+1/2, -y+1/2, z+1/2'

loop_
_atom_site_label
_atom_site_type_symbol
_atom_site_fract_x
_atom_site_fract_y
_atom_site_fract_z
_atom_site_U_iso_or_equiv
_atom_site_adp_type
_atom_site_occupancy
_atom_site_symmetry_multiplicity
_atom_site_calc_flag
_atom_site_refinement_flags
Ge1 Ge 0.0000 0.0000 0.0000 0.1106(8) Uani 1 4 d S
Ge2 Ge 0.0000 0.19880(5) 0.0000 0.1425(8) Uani 1 2 d S
Ge3 Ge -0.06411(10) 0.30384(5) -0.01732(10) 0.2262(10) Uani 1 1 d .
Ge4 Ge -0.08294(8) 0.24089(4) 0.07867(9) 0.1928(8) Uani 1 1 d .
Ge5 Ge -0.05015(8) 0.23991(4) -0.11301(8) 0.1751(7) Uani 1 1 d .
Ge6 Ge -0.04161(6) 0.09944(4) -0.23269(6) 0.1405(5) Uani 1 1 d .
Ge7 Ge -0.10922(10) 0.11757(6) -0.37857(8) 0.2155(9) Uani 1 1 d .
Ge8 Ge -0.02497(10) 0.18213(5) -0.33476(8) 0.2094(8) Uani 1 1 d .
Ge9 Ge -0.17190(8) 0.12301(5) -0.26903(7) 0.1788(7) Uani 1 1 d .
Ge10 Ge -0.08444(8) 0.18955(4) -0.22484(7) 0.1738(7) Uani 1 1 d .
Ge11 Ge -0.01701(8) 0.04928(5) -0.33849(7) 0.1736(7) Uani 1 1 d .
Ge12 Ge 0.06882(8) 0.11640(5) -0.29147(7) 0.1756(7) Uani 1 1 d .
Ge13 Ge 0.21343(6) 0.09913(4) -0.09043(7) 0.1522(6) Uani 1 1 d .
Ge14 Ge 0.32767(8) 0.12078(7) -0.18329(11) 0.2374(10) Uani 1 1 d .
Ge15 Ge 0.32525(8) 0.18212(6) -0.09197(11) 0.2277(10) Uani 1 1 d .
Ge16 Ge 0.32258(7) 0.11320(5) -0.00210(9) 0.1889(8) Uani 1 1 d .
Ge17 Ge 0.32896(7) 0.04938(6) -0.09742(10) 0.2002(8) Uani 1 1 d .
Ge18 Ge 0.19123(8) 0.12594(5) -0.21782(8) 0.1875(7) Uani 1 1 d .
Ge19 Ge 0.18963(7) 0.19078(5) -0.12289(9) 0.1937(8) Uani 1 1 d .
Ge20 Ge 0.25561(8) 0.0000 0.14148(10) 0.1506(8) Uani 1 2 d S
Ge21 Ge 0.41661(11) 0.0000 0.16675(16) 0.2383(16) Uani 1 2 d S
Ge22 Ge 0.36087(12) 0.0000 0.26867(14) 0.2390(14) Uani 1 2 d S
Ge23 Ge 0.27861(7) 0.07329(5) 0.22504(8) 0.1830(7) Uani 1 1 d .
Ge24 Ge 0.33704(6) 0.07208(5) 0.11776(9) 0.1899(8) Uani 1 1 d .
O1 O -0.0494(4) 0.14818(18) -0.1895(3) 0.160(3) Uani 1 1 d .
O2 O 0.15068(19) 0.07132(14) -0.0657(2) 0.0906(19) Uani 1 1 d .
H2 H 0.1626 0.0508 -0.0484 0.136 Uiso 1 1 calc R
O3 O -0.0485(4) 0.19735(15) -0.0704(3) 0.159(3) Uani 1 1 d .
O4 O -0.0314(2) 0.07094(14) -0.1653(2) 0.099(2) Uani 1 1 d .
H4 H 0.0001 0.0590 -0.1624 0.149 Uiso 1 1 calc R
O5 O 0.1808(3) 0.0000 0.0991(4) 0.099(3) Uani 1 2 d S
H5 H 0.1662 0.0228 0.1002 0.148 Uiso 0.50 1 calc PR
O6 O 0.0784(3) 0.0000 0.0199(4) 0.115(3) Uani 1 2 d S
O7 O 0.2782(3) 0.0410(2) 0.0929(3) 0.144(3) Uani 1 1 d .
O8 O -0.0900(5) 0.2301(2) -0.1760(4) 0.219(5) Uani 1 1 d .
O9 O 0.2502(3) 0.0497(2) -0.0991(4) 0.160(3) Uani 1 1 d .
O10 O -0.0056(6) 0.0000 -0.3652(4) 0.196(6) Uani 1 2 d S
O11 O 0.0000 0.14244(16) 0.0000 0.091(3) Uani 1 2 d S
H11 H 0.0301 0.1341 0.0181 0.136 Uiso 0.50 1 calc PR
O12 O 0.2256(3) 0.0405(2) 0.1894(3) 0.150(3) Uani 1 1 d .
O13 O 0.0468(4) 0.0774(2) -0.3398(3) 0.157(3) Uani 1 1 d .
O14 O 0.0405(3) 0.1076(2) -0.2284(3) 0.155(3) Uani 1 1 d .
O15 O -0.0048(3) 0.03873(16) 0.0520(3) 0.120(2) Uani 1 1 d .
O16 O 0.2452(3) 0.1046(2) -0.0168(4) 0.154(3) Uani 1 1 d .
O17 O 0.3553(5) 0.0000 -0.1048(9) 0.299(8) Uani 1 2 d S
O18 O -0.1230(3) 0.09033(18) -0.2318(3) 0.138(3) Uani 1 1 d .
O19 O -0.0803(4) 0.2852(2) -0.0865(4) 0.178(4) Uani 1 1 d .
O20 O 0.1746(3) 0.14844(17) -0.0790(3) 0.153(3) Uani 1 1 d .
O21 O 0.1396(5) 0.1180(3) -0.2808(3) 0.209(4) Uani 1 1 d .
O22 O -0.1531(4) 0.1747(2) -0.2481(4) 0.180(4) Uani 1 1 d .
O23 O 0.0541(4) 0.1631(2) -0.3228(4) 0.189(4) Uani 1 1 d .
O24 O 0.2600(4) 0.2122(3) -0.1032(5) 0.234(4) Uani 1 1 d .
O25 O 0.3413(3) 0.1135(3) 0.0707(4) 0.172(4) Uani 1 1 d .
O26 O 0.3566(5) 0.1644(4) -0.1460(6) 0.282(5) Uani 1 1 d .
O27 O 0.3844(6) 0.2231(3) -0.0726(7) 0.439(8) Uani 1 1 d .
H27 H 0.3764 0.2361 -0.0452 0.659 Uiso 1 1 calc R
O28 O -0.1513(6) 0.1134(4) -0.4496(4) 0.283(6) Uani 1 1 d .
H28 H -0.1734 0.1330 -0.4550 0.424 Uiso 1 1 calc R
O29 O -0.0729(4) 0.0711(3) -0.3894(4) 0.192(4) Uani 1 1 d .
O30 O 0.3553(4) 0.0742(3) -0.1560(4) 0.233(4) Uani 1 1 d .
O31 O -0.0021(6) 0.2304(3) -0.3713(5) 0.279(6) Uani 1 1 d .
H31 H 0.0210 0.2435 -0.3495 0.418 Uiso 1 1 calc R
O32 O 0.3555(4) 0.0765(3) -0.0340(4) 0.201(4) Uani 1 1 d .
O33 O 0.2661(4) 0.1240(3) -0.2328(5) 0.234(4) Uani 1 1 d .
O34 O 0.3238(4) 0.1001(3) 0.1801(4) 0.218(4) Uani 1 1 d .
O35 O -0.0523(4) 0.1286(2) -0.3040(4) 0.180(4) Uani 1 1 d .
O36 O 0.3425(4) 0.1616(3) -0.0234(4) 0.211(4) Uani 1 1 d .
O37 O -0.0697(3) 0.19669(16) 0.0366(3) 0.151(3) Uani 1 1 d .
O38 O 0.4080(4) 0.0451(3) 0.1290(5) 0.227(5) Uani 1 1 d .
O39 O -0.0734(4) 0.1638(3) -0.3953(4) 0.206(4) Uani 1 1 d .
O40 O -0.1140(7) 0.3487(3) -0.0248(5) 0.299(7) Uani 1 1 d .
H40 H -0.1063 0.3629 -0.0511 0.448 Uiso 1 1 calc R
O41 O 0.0000 0.2565(2) 0.0000 0.168(5) Uani 1 2 d S
O42 O 0.2472(4) 0.1124(3) 0.2585(4) 0.184(4) Uani 1 1 d .
O43 O -0.0366(3) 0.0485(2) -0.2689(3) 0.141(3) Uani 1 1 d .
O44 O -0.0214(4) 0.2538(2) 0.1266(5) 0.226(5) Uani 1 1 d .
O45 O -0.0971(4) 0.2857(2) 0.0395(4) 0.183(3) Uani 1 1 d U
O46 O 0.4307(5) 0.0000 0.2389(7) 0.272(10) Uani 1 2 d S
O47 O -0.1752(4) 0.1189(3) -0.3325(6) 0.223(5) Uani 1 1 d .
O48 O 0.3345(4) 0.0000 0.1831(5) 0.178(5) Uani 1 2 d S
O49 O 0.1747(4) 0.0911(3) -0.1662(4) 0.182(3) Uani 1 1 d .
O50 O 0.3762(4) 0.1185(3) -0.2426(5) 0.245(5) Uani 1 1 d .
H50 H 0.3704 0.1388 -0.2626 0.367 Uiso 1 1 calc R
O51 O 0.1792(5) 0.1761(3) -0.1994(5) 0.217(4) Uani 1 1 d .
O52 O 0.3210(5) 0.0480(3) 0.2795(4) 0.223(5) Uani 1 1 d .
O53 O 0.0000 0.3343(5) 0.0000 0.282(5) Uani 1 2 d S
O54 O 0.2769(3) 0.1300(2) -0.1187(4) 0.182(3) Uani 1 1 d .
O55 O -0.1398(4) 0.2332(3) 0.1183(5) 0.216(4) Uani 1 1 d .
O56 O -0.0548(5) 0.2126(2) -0.2801(4) 0.208(5) Uani 1 1 d .
O57 O 0.4995(15) 0.0000 0.1699(8) 0.409(18) Uani 1 2 d S
H57 H 0.5087 0.0000 0.1378 0.613 Uiso 1 2 calc SR
O58 O 0.3978(7) 0.0000 0.3398(8) 0.318(9) Uani 1 2 d S
H58 H 0.4194 0.0199 0.3442 0.478 Uiso 0.50 1 calc PR
N1 N 0.1154(5) 0.0700(3) 0.1028(4) 0.168(4) Uiso 1 1 d .
C1 C 0.1616(6) 0.1345(5) 0.0872(6) 0.193(6) Uiso 1 1 d .
C2 C 0.1202(5) 0.1005(4) 0.0554(5) 0.149(4) Uiso 1 1 d .
N2 N 0.1663(4) 0.1666(3) 0.0384(4) 0.163(4) Uiso 1 1 d .
N3 N 0.0291(7) 0.0000 -0.1628(6) 0.173(6) Uiso 1 2 d S
C3 C 0.1020(9) 0.0000 -0.1481(9) 0.185(8) Uiso 1 2 d S
C4 C 0.1185(9) 0.0000 -0.2139(9) 0.190(8) Uiso 1 2 d S
N4 N 0.1857(9) 0.0000 -0.1933(8) 0.227(8) Uiso 1 2 d S
OW1 O 0.2098(5) 0.0000 -0.0063(4) 0.143(4) Uiso 1 2 d S
OW2 O 0.0526(3) 0.1218(2) -0.1018(3) 0.157(3) Uiso 1 1 d .
OW3 O 0.1457(6) 0.0000 0.2589(6) 0.202(5) Uiso 1 2 d S

loop_
_atom_site_aniso_label
_atom_site_aniso_U_11
_atom_site_aniso_U_22
_atom_site_aniso_U_33
_atom_site_aniso_U_23
_atom_site_aniso_U_13
_atom_site_aniso_U_12
Ge1 0.1012(16) 0.0801(13) 0.148(2) 0.000 0.0024(14) 0.000
Ge2 0.1574(16) 0.0630(8) 0.204(2) 0.000 0.0081(14) 0.000
Ge3 0.286(2) 0.0874(9) 0.299(2) -0.0023(12) 0.0082(19) 0.0214(12)
Ge4 0.2016(16) 0.0930(8) 0.284(2) -0.0274(11) 0.0278(15) 0.0254(10)
Ge5 0.2042(15) 0.0817(8) 0.2334(17) 0.0290(10) 0.0011(13) 0.0123(9)
Ge6 0.1610(12) 0.1021(8) 0.1535(11) 0.0337(8) -0.0015(9) 0.0069(8)
Ge7 0.293(2) 0.1567(14) 0.1813(15) 0.0433(12) -0.0343(15) 0.0173(14)
Ge8 0.276(2) 0.1469(12) 0.1999(16) 0.0752(12) 0.0060(15) -0.0087(13)
Ge9 0.2101(16) 0.1322(11) 0.1822(14) 0.0317(11) -0.0268(12) 0.0331(11)
Ge10 0.2071(15) 0.0996(9) 0.2057(15) 0.0426(10) -0.0135(12) 0.0188(9)
Ge11 0.2189(17) 0.1353(11) 0.1635(14) 0.0187(10) 0.0091(12) -0.0005(11)
Ge12 0.1984(15) 0.1521(12) 0.1784(14) 0.0445(11) 0.0305(12) -0.0166(11)
Ge13 0.1159(10) 0.1267(9) 0.2176(15) 0.0228(10) 0.0348(9) -0.0355(8)
Ge14 0.1673(14) 0.2329(19) 0.322(2) 0.0490(18) 0.0684(15) -0.0654(13)
Ge15 0.1644(14) 0.1868(15) 0.341(3) 0.0183(17) 0.0673(15) -0.0655(12)
Ge16 0.1172(11) 0.1657(13) 0.284(2) -0.0047(14) 0.0258(12) -0.0478(9)
Ge17 0.1172(12) 0.1719(14) 0.319(2) 0.0139(15) 0.0580(12) -0.0185(10)
Ge18 0.1821(14) 0.1571(13) 0.2341(17) 0.0411(12) 0.0692(12) -0.0325(11)
Ge19 0.1666(13) 0.1316(11) 0.288(2) 0.0354(12) 0.0470(13) -0.0409(10)
Ge20 0.0963(13) 0.1348(14) 0.208(2) 0.000 -0.0342(13) 0.000
Ge21 0.0886(17) 0.263(3) 0.347(4) 0.000 -0.0415(19) 0.000
Ge22 0.165(2) 0.233(3) 0.291(3) 0.000 -0.089(2) 0.000
Ge23 0.1403(12) 0.1666(13) 0.2245(17) -0.0165(12) -0.0528(11) -0.0275(10)
Ge24 0.1029(11) 0.1762(14) 0.280(2) 0.0077(14) -0.0209(11) -0.0345(10)
O1 0.254(8) 0.066(4) 0.147(6) 0.030(4) -0.030(6) 0.025(5)
O2 0.044(3) 0.072(3) 0.160(5) 0.023(3) 0.032(3) -0.013(2)
O3 0.225(7) 0.045(3) 0.210(7) 0.059(4) 0.033(6) 0.031(4)
O4 0.097(4) 0.068(3) 0.130(5) 0.031(3) -0.001(4) 0.007(3)
O5 0.022(4) 0.066(4) 0.200(8) 0.000 -0.021(4) 0.000
O6 0.077(6) 0.099(6) 0.166(8) 0.000 -0.003(5) 0.000
O7 0.088(5) 0.115(5) 0.214(7) -0.010(5) -0.048(5) -0.028(4)
O8 0.328(12) 0.115(6) 0.199(9) 0.052(6) -0.031(8) 0.030(7)
O9 0.078(5) 0.118(5) 0.292(9) 0.022(6) 0.052(5) -0.014(4)
O10 0.315(15) 0.182(11) 0.105(8) 0.000 0.081(9) 0.000
O11 0.118(6) 0.015(3) 0.133(7) 0.000 -0.007(5) 0.000
O12 0.115(6) 0.109(5) 0.214(8) -0.026(5) -0.034(5) -0.013(4)
O13 0.231(8) 0.115(5) 0.122(6) -0.003(5) 0.016(5) -0.010(6)
O14 0.186(7) 0.142(5) 0.131(6) 0.056(5) -0.009(5) -0.048(5)
O15 0.141(6) 0.067(3) 0.151(5) -0.027(4) 0.011(4) -0.009(3)
O16 0.062(4) 0.138(5) 0.262(9) 0.010(6) 0.017(5) -0.055(4)
O17 0.153(8) 0.154(11) 0.63(2) 0.000 0.228(11) 0.000
O18 0.162(6) 0.077(4) 0.164(6) 0.029(4) -0.027(5) 0.016(4)
O19 0.185(7) 0.098(5) 0.253(9) 0.023(6) 0.029(7) 0.045(5)
O20 0.143(5) 0.071(3) 0.244(8) 0.047(4) 0.009(5) -0.045(4)
O21 0.265(10) 0.207(8) 0.136(6) 0.048(6) -0.049(7) -0.086(7)
O22 0.141(7) 0.158(7) 0.234(9) 0.069(6) -0.005(6) 0.002(5)
O23 0.257(9) 0.120(5) 0.188(7) 0.084(5) 0.013(7) 0.003(6)
O24 0.164(6) 0.203(6) 0.337(9) 0.072(6) 0.036(6) -0.056(5)
O25 0.106(6) 0.180(7) 0.224(8) -0.060(7) -0.008(5) -0.022(5)
O26 0.191(8) 0.245(9) 0.384(12) -0.125(10) -0.075(8) -0.004(8)
O27 0.519(13) 0.165(8) 0.71(2) 0.007(11) 0.396(14) -0.145(10)
O28 0.385(16) 0.267(11) 0.176(8) 0.104(8) -0.051(9) 0.045(11)
O29 0.223(9) 0.176(8) 0.166(7) -0.015(6) -0.024(7) 0.036(7)
O30 0.149(7) 0.267(9) 0.297(9) 0.171(8) 0.085(6) 0.033(7)
O31 0.365(15) 0.195(9) 0.275(11) 0.132(8) 0.032(10) -0.010(9)
O32 0.176(7) 0.272(10) 0.148(7) 0.041(7) -0.022(6) -0.110(7)
O33 0.164(6) 0.203(6) 0.337(9) 0.072(6) 0.036(6) -0.056(5)
O34 0.233(9) 0.199(8) 0.218(9) -0.018(7) 0.013(8) -0.109(7)
O35 0.255(9) 0.107(5) 0.173(7) 0.013(5) 0.000(7) -0.004(6)
O36 0.196(8) 0.183(8) 0.247(10) 0.079(7) 0.003(7) -0.056(7)
O37 0.176(6) 0.054(3) 0.223(8) 0.003(4) 0.026(6) 0.041(4)
O38 0.072(6) 0.273(10) 0.325(12) 0.094(9) -0.020(6) -0.017(6)
O39 0.214(8) 0.192(8) 0.206(9) 0.013(7) 0.000(7) -0.064(7)
O40 0.483(18) 0.089(6) 0.322(14) 0.045(8) 0.037(13) 0.045(9)
O41 0.213(10) 0.018(3) 0.264(12) 0.000 -0.002(9) 0.000
O42 0.149(7) 0.184(7) 0.207(8) -0.062(7) -0.027(6) -0.001(6)
O43 0.183(7) 0.129(5) 0.114(5) 0.028(4) 0.027(5) 0.039(5)
O44 0.209(9) 0.108(6) 0.343(12) -0.059(7) -0.043(9) -0.010(6)
O45 0.235(6) 0.101(4) 0.217(6) 0.024(4) 0.040(5) 0.052(4)
O46 0.065(9) 0.46(3) 0.273(17) 0.000 -0.053(9) 0.000
O47 0.130(7) 0.179(8) 0.372(14) 0.017(9) 0.078(8) 0.024(6)
O48 0.114(8) 0.164(9) 0.231(12) 0.000 -0.083(8) 0.000
O49 0.194(7) 0.150(6) 0.216(8) 0.039(6) 0.082(6) -0.017(6)
O50 0.220(9) 0.224(10) 0.309(11) 0.053(9) 0.116(8) -0.039(8)
O51 0.271(10) 0.140(7) 0.252(10) -0.007(7) 0.084(8) -0.059(7)
O52 0.240(10) 0.188(8) 0.216(9) -0.065(7) -0.072(8) 0.044(7)
O53 0.191(8) 0.245(9) 0.384(12) -0.125(10) -0.075(8) -0.004(8)
O54 0.161(6) 0.160(6) 0.240(8) 0.012(6) 0.084(6) -0.074(5)
O55 0.200(8) 0.135(6) 0.334(11) -0.070(7) 0.112(8) -0.018(6)
O56 0.358(13) 0.115(6) 0.151(7) 0.050(5) 0.025(8) 0.030(7)
O57 0.76(5) 0.26(2) 0.199(17) 0.000 0.04(3) 0.000
O58 0.273(15) 0.255(17) 0.369(19) 0.000 -0.208(14) 0.000

loop_
_atom_type_symbol
_atom_type_description
_atom_type_scat_dispersion_real
_atom_type_scat_dispersion_imag
_atom_type_scat_source
C C 0.0059 0.0028 'International Tables Vol C Tables 4.2.6.8 and 6.1.1.4'
H H 0.0000 0.0000 'International Tables Vol C Tables 4.2.6.8 and 6.1.1.4'
N N 0.0110 0.0057 'International Tables Vol C Tables 4.2.6.8 and 6.1.1.4'
O O 0.0186 0.0104 'International Tables Vol C Tables 4.2.6.8 and 6.1.1.4'
Ge Ge -0.5103 2.7209 'International Tables Vol C Tables 4.2.6.8 and 6.1.1.4'

loop_
_geom_angle_atom_site_label_1
_geom_angle_atom_site_label_2
_geom_angle_atom_site_label_3
_geom_angle
_geom_angle_site_symmetry_1
_geom_angle_site_symmetry_3
O15 Ge1 O15 89.8(4) . 2
O15 Ge1 O15 180.0(6) . 5
O15 Ge1 O15 90.2(4) 2 5
O15 Ge1 O15 90.2(4) . 6
O15 Ge1 O15 180.0(6) 2 6
O15 Ge1 O15 89.8(4) 5 6
O15 Ge1 O6 87.6(3) . .
O15 Ge1 O6 92.4(3) 2 .
O15 Ge1 O6 92.4(3) 5 .
O15 Ge1 O6 87.6(3) 6 .
O15 Ge1 O6 92.4(3) . 5
O15 Ge1 O6 87.6(3) 2 5
O15 Ge1 O6 87.6(3) 5 5
O15 Ge1 O6 92.4(3) 6 5
O6 Ge1 O6 180.0(6) . 5
O11 Ge2 O41 180.0 . .
O11 Ge2 O3 88.58(16) . .
O41 Ge2 O3 91.42(16) . .
O11 Ge2 O3 88.58(16) . 2
O41 Ge2 O3 91.42(16) . 2
O3 Ge2 O3 177.2(3) . 2
O11 Ge2 O37 87.94(16) . 2
O41 Ge2 O37 92.06(16) . 2
O3 Ge2 O37 91.8(3) . 2
O3 Ge2 O37 88.1(3) 2 2
O11 Ge2 O37 87.94(16) . .
O41 Ge2 O37 92.06(16) . .
O3 Ge2 O37 88.1(3) . .
O3 Ge2 O37 91.8(3) 2 .
O37 Ge2 O37 175.9(3) 2 .
O45 Ge3 O19 123.6(4) . .
O45 Ge3 O53 115.7(3) . .
O19 Ge3 O53 119.2(3) . .
O45 Ge3 O40 91.2(5) . .
O19 Ge3 O40 97.0(5) . .
O53 Ge3 O40 93.9(6) . .
O45 Ge3 O41 87.6(3) . .
O19 Ge3 O41 89.9(3) . .
O53 Ge3 O41 79.9(5) . .
O40 Ge3 O41 172.4(4) . .
O55 Ge4 O45 108.0(4) . .
O55 Ge4 O44 106.4(5) . .
O45 Ge4 O44 103.5(4) . .
O55 Ge4 O37 112.3(4) . .
O45 Ge4 O37 113.9(4) . .
O44 Ge4 O37 112.2(4) . .
O8 Ge5 O3 110.0(4) . .
O8 Ge5 O44 107.6(6) . 2
O3 Ge5 O44 111.0(4) . 2
O8 Ge5 O19 106.3(4) . .
O3 Ge5 O19 116.3(4) . .
O44 Ge5 O19 105.2(4) 2 .
O4 Ge6 O43 87.0(3) . .
O4 Ge6 O18 86.3(3) . .
O43 Ge6 O18 88.9(3) . .
O4 Ge6 O14 90.0(3) . .
O43 Ge6 O14 91.9(3) . .
O18 Ge6 O14 176.1(3) . .
O4 Ge6 O1 87.7(3) . .
O43 Ge6 O1 174.1(3) . .
O18 Ge6 O1 88.2(3) . .
O14 Ge6 O1 90.6(3) . .
O4 Ge6 O35 179.2(3) . .
O43 Ge6 O35 92.2(3) . .
O18 Ge6 O35 93.6(4) . .
O14 Ge6 O35 90.1(4) . .
O1 Ge6 O35 93.2(3) . .
O29 Ge7 O39 117.0(5) . .
O29 Ge7 O28 90.4(5) . .
O39 Ge7 O28 93.7(5) . .
O29 Ge7 O47 120.6(4) . .
O39 Ge7 O47 120.7(5) . .
O28 Ge7 O47 99.1(6) . .
O29 Ge7 O35 90.8(4) . .
O39 Ge7 O35 77.7(4) . .
O28 Ge7 O35 170.8(5) . .
O47 Ge7 O35 88.1(4) . .
O39 Ge8 O56 119.9(5) . .
O39 Ge8 O31 94.8(5) . .
O56 Ge8 O31 91.3(5) . .
O39 Ge8 O23 119.7(4) . .
O56 Ge8 O23 119.9(4) . .
O31 Ge8 O23 91.6(5) . .
O39 Ge8 O35 79.5(4) . .
O56 Ge8 O35 93.0(4) . .
O31 Ge8 O35 174.1(4) . .
O23 Ge8 O35 89.9(4) . .
O47 Ge9 O18 114.5(4) . .
O47 Ge9 O22 110.1(5) . .
O18 Ge9 O22 108.5(3) . .
O47 Ge9 O42 100.7(5) . 2
O18 Ge9 O42 112.8(4) . 2
O22 Ge9 O42 110.0(4) . 2
O22 Ge10 O56 108.3(5) . .
O22 Ge10 O1 107.5(4) . .
O56 Ge10 O1 120.4(4) . .
O22 Ge10 O8 107.0(5) . .
O56 Ge10 O8 104.0(4) . .
O1 Ge10 O8 108.9(4) . .
O13 Ge11 O10 108.3(5) . .
O13 Ge11 O43 109.5(4) . .
O10 Ge11 O43 113.1(4) . .
O13 Ge11 O29 108.4(4) . .
O10 Ge11 O29 103.9(5) . .
O43 Ge11 O29 113.4(4) . .
O21 Ge12 O23 100.6(5) . .
O21 Ge12 O14 110.0(4) . .
O23 Ge12 O14 116.8(4) . .
O21 Ge12 O13 109.5(5) . .
O23 Ge12 O13 109.4(4) . .
O14 Ge12 O13 110.0(4) . .
O16 Ge13 O9 93.2(4) . .
O16 Ge13 O2 88.8(3) . .
O9 Ge13 O2 89.6(3) . .
O16 Ge13 O20 85.4(3) . .
O9 Ge13 O20 177.6(4) . .
O2 Ge13 O20 88.4(3) . .
O16 Ge13 O49 175.4(3) . .
O9 Ge13 O49 86.7(4) . .
O2 Ge13 O49 86.7(3) . .
O20 Ge13 O49 94.5(4) . .
O16 Ge13 O54 93.0(3) . .
O9 Ge13 O54 92.3(3) . .
O2 Ge13 O54 177.3(3) . .
O20 Ge13 O54 89.8(3) . .
O49 Ge13 O54 91.6(4) . .
O33 Ge14 O30 122.6(5) . .
O33 Ge14 O26 121.5(5) . .
O30 Ge14 O26 114.4(6) . .
O33 Ge14 O50 90.0(5) . .
O30 Ge14 O50 91.4(5) . .
O26 Ge14 O50 100.8(6) . .
O33 Ge14 O54 90.6(5) . .
O30 Ge14 O54 93.5(4) . .
O26 Ge14 O54 73.7(5) . .
O50 Ge14 O54 173.8(4) . .
O26 Ge15 O36 121.2(6) . .
O26 Ge15 O24 120.7(6) . .
O36 Ge15 O24 116.0(5) . .
O26 Ge15 O27 94.0(6) . .
O36 Ge15 O27 88.1(6) . .
O24 Ge15 O27 102.2(5) . .
O26 Ge15 O54 75.1(5) . .
O36 Ge15 O54 91.6(4) . .
O24 Ge15 O54 89.6(4) . .
O27 Ge15 O54 167.0(5) . .
O32 Ge16 O36 112.0(5) . .
O32 Ge16 O25 113.1(4) . .
O36 Ge16 O25 104.1(5) . .
O32 Ge16 O16 107.1(4) . .
O36 Ge16 O16 112.0(4) . .
O25 Ge16 O16 108.6(4) . .
O17 Ge17 O30 100.8(7) . .
O17 Ge17 O32 117.0(7) . .
O30 Ge17 O32 108.9(5) . .
O17 Ge17 O9 111.3(4) . .
O30 Ge17 O9 114.4(4) . .
O32 Ge17 O9 104.9(4) . .
O51 Ge18 O49 112.4(5) . .
O51 Ge18 O33 105.7(5) . .
O49 Ge18 O33 114.2(5) . .
O51 Ge18 O21 103.7(5) . .
O49 Ge18 O21 108.3(4) . .
O33 Ge18 O21 112.1(5) . .
O24 Ge19 O20 112.4(4) . .
O24 Ge19 O55 104.3(5) . 2
O20 Ge19 O55 112.8(4) . 2
O24 Ge19 O51 111.5(5) . .
O20 Ge19 O51 111.2(4) . .
O55 Ge19 O51 104.2(5) 2 .
O7 Ge20 O7 90.5(5) 6 .
O7 Ge20 O5 88.3(3) 6 .
O7 Ge20 O5 88.3(3) . .
O7 Ge20 O12 175.1(3) 6 .
O7 Ge20 O12 91.3(3) . .
O5 Ge20 O12 87.2(3) . .
O7 Ge20 O12 91.3(3) 6 6
O7 Ge20 O12 175.1(3) . 6
O5 Ge20 O12 87.2(3) . 6
O12 Ge20 O12 86.5(5) . 6
O7 Ge20 O48 90.3(3) 6 .
O7 Ge20 O48 90.3(3) . .
O5 Ge20 O48 178.0(5) . .
O12 Ge20 O48 94.3(4) . .
O12 Ge20 O48 94.3(4) 6 .
O46 Ge21 O38 121.4(4) . .
O46 Ge21 O38 121.4(4) . 6
O38 Ge21 O38 117.1(8) . 6
O46 Ge21 O57 83.7(7) . .
O38 Ge21 O57 94.2(4) . .
O38 Ge21 O57 94.2(4) 6 .
O46 Ge21 O48 82.7(6) . .
O38 Ge21 O48 92.9(3) . .
O38 Ge21 O48 92.9(3) 6 .
O57 Ge21 O48 166.5(7) . .
O46 Ge21 Ge22 37.0(4) . .
O38 Ge21 Ge22 114.0(4) . .
O38 Ge21 Ge22 114.0(4) 6 .
O57 Ge21 Ge22 120.8(6) . .
O48 Ge21 Ge22 45.7(4) . .
O58 Ge22 O46 91.6(8) . .
O58 Ge22 O52 93.1(5) . .
O46 Ge22 O52 121.7(4) . .
O58 Ge22 O52 93.1(5) . 6
O46 Ge22 O52 121.7(4) . 6
O52 Ge22 O52 115.9(7) . 6
O58 Ge22 O48 169.1(7) . .
O46 Ge22 O48 77.5(6) . .
O52 Ge22 O48 92.6(3) . .
O52 Ge22 O48 92.6(3) 6 .
O58 Ge22 Ge21 125.9(6) . .
O46 Ge22 Ge21 34.3(5) . .
O52 Ge22 Ge21 113.3(4) . .
O52 Ge22 Ge21 113.3(4) 6 .
O48 Ge22 Ge21 43.2(3) . .
O42 Ge23 O52 103.6(4) . .
O42 Ge23 O12 111.8(4) . .
O52 Ge23 O12 111.6(4) . .
O42 Ge23 O34 102.7(5) . .
O52 Ge23 O34 111.2(5) . .
O12 Ge23 O34 114.9(4) . .
O7 Ge24 O25 109.3(3) . .
O7 Ge24 O34 112.2(4) . .
O25 Ge24 O34 99.4(4) . .
O7 Ge24 O38 114.3(4) . .
O25 Ge24 O38 110.0(4) . .
O34 Ge24 O38 110.8(5) . .
Ge10 O1 Ge6 116.7(4) . .
Ge5 O3 Ge2 118.1(4) . .
Ge24 O7 Ge20 117.7(4) . .
Ge5 O8 Ge10 130.5(6) . .
Ge17 O9 Ge13 118.3(4) . .
Ge11 O10 Ge11 131.9(7) . 6
Ge23 O12 Ge20 115.2(4) . .
Ge11 O13 Ge12 123.4(5) . .
Ge12 O14 Ge6 116.7(4) . .
Ge16 O16 Ge13 118.5(4) . .
Ge17 O17 Ge17 136.0(7) . 6
Ge9 O18 Ge6 118.9(4) . .
Ge3 O19 Ge5 124.9(5) . .
Ge19 O20 Ge13 116.7(4) . .
Ge12 O21 Ge18 132.9(6) . .
Ge10 O22 Ge9 123.2(5) . .
Ge12 O23 Ge8 119.3(5) . .
Ge19 O24 Ge15 123.3(6) . .
Ge16 O25 Ge24 127.1(5) . .
Ge15 O26 Ge14 120.1(7) . .
Ge7 O29 Ge11 123.4(5) . .
Ge14 O30 Ge17 123.1(6) . .
Ge16 O32 Ge17 128.1(5) . .
Ge14 O33 Ge18 126.1(7) . .
Ge24 O34 Ge23 114.2(5) . .
Ge6 O35 Ge8 136.8(5) . .
Ge6 O35 Ge7 131.1(4) . .
Ge8 O35 Ge7 91.7(3) . .
Ge16 O36 Ge15 125.2(6) . .
Ge4 O37 Ge2 115.5(4) . .
Ge21 O38 Ge24 121.8(5) . .
Ge7 O39 Ge8 110.8(5) . .
Ge2 O41 Ge3 136.12(13) . 2
Ge2 O41 Ge3 136.12(13) . .
Ge3 O41 Ge3 87.8(3) 2 .
Ge23 O42 Ge9 132.1(5) . 2
Ge11 O43 Ge6 117.0(4) . .
Ge4 O44 Ge5 120.8(6) . 2
Ge3 O45 Ge4 129.2(5) . .
Ge21 O46 Ge22 108.7(6) . .
Ge9 O47 Ge7 127.4(6) . .
Ge20 O48 Ge21 138.6(7) . .
Ge20 O48 Ge22 130.3(7) . .
Ge21 O48 Ge22 91.1(4) . .
Ge18 O49 Ge13 117.0(5) . .
Ge18 O51 Ge19 119.0(6) . .
Ge23 O52 Ge22 122.7(5) . .
Ge3 O53 Ge3 112.3(10) 2 .
Ge13 O54 Ge14 133.9(4) . .
Ge13 O54 Ge15 134.8(5) . .
Ge14 O54 Ge15 91.1(3) . .
Ge4 O55 Ge19 132.3(5) . 2
Ge10 O56 Ge8 121.3(5) . .
N2 C1 C2 101.4(10) . .
N1 C2 C1 101.1(9) . .
C4 C3 N3 97.8(14) . .
N4 C4 C3 91.7(15) . .

loop_
_geom_bond_atom_site_label_1
_geom_bond_atom_site_label_2
_geom_bond_distance
_geom_bond_site_symmetry_2
Ge1 O15 1.788(6) .
Ge1 O15 1.788(6) 2
Ge1 O15 1.788(6) 5
Ge1 O15 1.788(6) 6
Ge1 O6 1.814(8) .
Ge1 O6 1.814(8) 5
Ge2 O11 1.843(5) .
Ge2 O41 1.889(7) .
Ge2 O3 1.911(8) .
Ge2 O3 1.911(8) 2
Ge2 O37 1.920(8) 2
Ge2 O37 1.920(8) .
Ge3 O45 1.740(9) .
Ge3 O19 1.761(9) .
Ge3 O53 1.791(10) .
Ge3 O40 1.860(11) .
Ge3 O41 2.146(5) .
Ge4 O55 1.725(10) .
Ge4 O45 1.750(8) .
Ge4 O44 1.767(10) .
Ge4 O37 1.809(7) .
Ge5 O8 1.701(10) .
Ge5 O3 1.723(6) .
Ge5 O44 1.778(11) 2
Ge5 O19 1.786(8) .
Ge6 O4 1.854(5) .
Ge6 O43 1.888(7) .
Ge6 O18 1.903(7) .
Ge6 O14 1.903(8) .
Ge6 O1 1.920(7) .
Ge6 O35 1.945(8) .
Ge7 O29 1.770(9) .
Ge7 O39 1.792(10) .
Ge7 O28 1.860(10) .
Ge7 O47 1.982(11) .
Ge7 O35 2.118(9) .
Ge8 O39 1.822(9) .
Ge8 O56 1.842(9) .
Ge8 O31 1.909(10) .
Ge8 O23 1.915(10) .
Ge8 O35 2.029(8) .
Ge9 O47 1.518(13) .
Ge9 O18 1.724(6) .
Ge9 O22 1.803(8) .
Ge9 O42 1.817(9) 2
Ge10 O22 1.686(8) .
Ge10 O56 1.733(9) .
Ge10 O1 1.744(6) .
Ge10 O8 1.782(10) .
Ge11 O13 1.738(9) .
Ge11 O10 1.765(5) .
Ge11 O43 1.776(7) .
Ge11 O29 1.813(9) .
Ge12 O21 1.624(11) .
Ge12 O23 1.719(7) .
Ge12 O14 1.739(8) .
Ge12 O13 1.758(7) .
Ge13 O16 1.835(8) .
Ge13 O9 1.850(7) .
Ge13 O2 1.864(5) .
Ge13 O20 1.880(7) .
Ge13 O49 1.943(9) .
Ge13 O54 1.963(7) .
Ge14 O33 1.742(11) .
Ge14 O30 1.749(9) .
Ge14 O26 1.770(11) .
Ge14 O50 1.910(10) .
Ge14 O54 2.068(9) .
Ge15 O26 1.660(13) .
Ge15 O36 1.775(10) .
Ge15 O24 1.790(10) .
Ge15 O27 1.931(12) .
Ge15 O54 2.096(8) .
Ge16 O32 1.655(11) .
Ge16 O36 1.740(9) .
Ge16 O25 1.746(9) .
Ge16 O16 1.801(6) .
Ge17 O17 1.742(5) .
Ge17 O30 1.786(9) .
Ge17 O32 1.802(9) .
Ge17 O9 1.812(6) .
Ge18 O51 1.730(9) .
Ge18 O49 1.757(8) .
Ge18 O33 1.804(10) .
Ge18 O21 1.825(8) .
Ge19 O24 1.779(9) .
Ge19 O20 1.796(7) .
Ge19 O55 1.814(9) 2
Ge19 O51 1.880(11) .
Ge20 O7 1.887(7) 6
Ge20 O7 1.887(7) .
Ge20 O5 1.896(7) .
Ge20 O12 1.933(8) .
Ge20 O12 1.933(8) 6
Ge20 O48 1.968(10) .
Ge21 O46 1.718(17) .
Ge21 O38 1.731(10) .
Ge21 O38 1.731(10) 6
Ge21 O57 1.90(3) .
Ge21 O48 1.978(12) .
Ge21 Ge22 2.889(5) .
Ge22 O58 1.811(16) .
Ge22 O46 1.836(15) .
Ge22 O52 1.854(10) .
Ge22 O52 1.854(10) 6
Ge22 O48 2.068(12) .
Ge23 O42 1.714(9) .
Ge23 O52 1.743(9) .
Ge23 O12 1.769(7) .
Ge23 O34 1.811(10) .
Ge24 O7 1.743(6) .
Ge24 O25 1.772(9) .
Ge24 O34 1.808(11) .
Ge24 O38 1.851(9) .
O10 Ge11 1.765(5) 6
O17 Ge17 1.742(5) 6
O41 Ge3 2.146(5) 2
O42 Ge9 1.817(9) 2
O44 Ge5 1.778(11) 2
O53 Ge3 1.791(10) 2
O55 Ge19 1.814(9) 2
N1 C2 1.525(15) .
C1 N2 1.583(17) .
C1 C2 1.599(18) .
N3 C3 1.68(2) .
C3 C4 1.66(3) .
C4 N4 1.57(3) .

loop_
_platon_squeeze_void_nr
_platon_squeeze_void_average_x
_platon_squeeze_void_average_y
_platon_squeeze_void_average_z
_platon_squeeze_void_volume
_platon_squeeze_void_count_electrons
_platon_squeeze_void_content
1 -0.015 -0.004 0.489 8871 922 ' '
